data_4077679
loop_
_publ_author_name
'Shafiq, Faisal'
'Szalda, David J.'
'Creutz, Carol'
'Bullock, R. Morris'

_publ_section_title
;
 Water-Soluble Tungsten Hydrides:&#x00A0; Synthesis, Structures, and
 Reactions of (C5H4CO2H)(CO)3WH and Related Complexes
;
_journal_issue 5
_journal_name_full Organometallics
_journal_page_first 824
_journal_paper_doi 10.1021/om990778x
_journal_volume 19
_journal_year 2000
_chemical_compound_source THF/hexanes
_chemical_formula_moiety 'C9 H6 O5 W'
_chemical_formula_structural '[W (C5 H4 C O2 H)  H (C O)3)]'
_chemical_formula_sum 'C9 H6 O5 W'
_chemical_formula_weight 377.99
_chemical_name_systematic
;
  ?
;
_space_group_IT_number 14
_symmetry_cell_setting monoclinic
_symmetry_space_group_name_Hall '-P 2ybc'
_symmetry_space_group_name_H-M 'P 1 21/c 1'
_atom_sites_solution_hydrogens geom
_atom_sites_solution_primary Patterson
_atom_sites_solution_secondary difmap
_audit_creation_method SHELXL
_cell_angle_alpha 90.00(2)
_cell_angle_beta 102.97(2)
_cell_angle_gamma 90.00(2)
_cell_formula_units_Z 4
_cell_length_a 7.648(2)
_cell_length_b 10.888(3)
_cell_length_c 12.640(4)
_cell_measurement_reflns_used 25
_cell_measurement_temperature 293(2)
_cell_measurement_theta_max 20
_cell_measurement_theta_min 11
_cell_volume 1025.7(5)
_computing_cell_refinement 'CAD-4 (Enraf-Nonius, 1977)'
_computing_data_collection 'CAD-4 (Enraf-Nonius, 1977)'
_computing_data_reduction 'XCAD4VAX (Sheldrick, 1993)'
_computing_molecular_graphics 'ORTEPIII (Burnett & Johnson, 1996)'
_computing_structure_refinement 'SHELXL-93 (Sheldrick, 1993)'
_computing_structure_solution 'SHELXS-86 (Sheldrick, 1990)'
_diffrn_ambient_temperature 293(2)
_diffrn_measurement_device 'Enraf Nonius CAD-4'
_diffrn_measurement_method \q/2\q
_diffrn_radiation_monochromator graphite
_diffrn_radiation_source 'fine-focus sealed tube'
_diffrn_radiation_type MoK\a
_diffrn_radiation_wavelength 0.71073
_diffrn_reflns_av_R_equivalents 0.0595
_diffrn_reflns_av_sigmaI/netI 0.0702
_diffrn_reflns_limit_h_max 10
_diffrn_reflns_limit_h_min -10
_diffrn_reflns_limit_k_max 15
_diffrn_reflns_limit_k_min 0
_diffrn_reflns_limit_l_max 17
_diffrn_reflns_limit_l_min -17
_diffrn_reflns_number 5983
_diffrn_reflns_theta_max 30.01
_diffrn_reflns_theta_min 2.50
_diffrn_standards_decay_% <4.0%
_diffrn_standards_interval_time 60
_diffrn_standards_number 3
_exptl_absorpt_coefficient_mu 11.259
_exptl_absorpt_correction_T_max .546
_exptl_absorpt_correction_T_min .221
_exptl_absorpt_correction_type psi-scan
_exptl_absorpt_process_details
;
North, A. C. T., Phillips, D. C. & Mathews, F. S. (1968). ActaCryst. A24,
351-359
;
_exptl_crystal_colour gold-brown
_exptl_crystal_density_diffrn 2.448
_exptl_crystal_description pentagonal
_exptl_crystal_F_000 696
_exptl_crystal_size_max .66
_exptl_crystal_size_mid .47
_exptl_crystal_size_min .30
_refine_diff_density_max 2.518
_refine_diff_density_min -1.069
_refine_diff_density_rms 0.173
_refine_ls_extinction_coef 0.0034(4)
_refine_ls_extinction_expression Fc^*^=kFc[1+0.001xFc^2^\l^3^/sin(2\q)]^-1/4^
_refine_ls_extinction_method SHELXL
_refine_ls_goodness_of_fit_all 0.988
_refine_ls_goodness_of_fit_obs 1.081
_refine_ls_hydrogen_treatment 'refine xyz with common isotropic U'
_refine_ls_matrix_type full
_refine_ls_number_parameters 153
_refine_ls_number_reflns 2994
_refine_ls_number_restraints 0
_refine_ls_restrained_S_all 1.040
_refine_ls_restrained_S_obs 1.081
_refine_ls_R_factor_all 0.0776
_refine_ls_R_factor_obs 0.0340
_refine_ls_shift/esd_max 0.012
_refine_ls_shift/esd_mean 0.001
_refine_ls_structure_factor_coef Fsqd
_refine_ls_weighting_details 'w=1/[\s^2^(Fo^2^)+(0.0427P)^2^+0.0000P] where P=(Fo^2^+2Fc^2^)/3'
_refine_ls_weighting_scheme calc
_refine_ls_wR_factor_all 0.0899
_refine_ls_wR_factor_obs 0.0744
_reflns_number_observed 1949
_reflns_number_total 2996
_reflns_observed_criterion >2sigma(I)
_cod_data_source_file om990778x.cif
_cod_data_source_block wcohcpac
_cod_depositor_comments
;
The following automatic conversions were performed:

'_refine_ls_weighting_scheme' value 'calc
w=1/[\s^2^(Fo^2^)+(0.0427P)^2^+0.0000P] where P=(Fo^2^+2Fc^2^)/3' was
changed to 'calc'. New tag '_refine_ls_weighting_details' was
created. The value of the new tag was set to
'w=1/[\s^2^(Fo^2^)+(0.0427P)^2^+0.0000P] where P=(Fo^2^+2Fc^2^)/3'.

Automatic conversion script
Id: cif_fix_values 3143 2015-03-26 13:38:13Z robertas 
;
_cod_original_sg_symbol_H-M P21/c
_cod_database_code 4077679

loop_
_symmetry_equiv_pos_as_xyz
'x, y, z'
'x, -y+1/2, z+1/2'
'-x, -y, -z'
'-x, y-1/2, -z-1/2'

loop_
_atom_site_aniso_label
_atom_site_aniso_U_11
_atom_site_aniso_U_22
_atom_site_aniso_U_33
_atom_site_aniso_U_23
_atom_site_aniso_U_13
_atom_site_aniso_U_12
W 0.03816(14) 0.0583(2) 0.03340(13) -0.00841(13) 0.00749(9) 0.00809(13)
C1 0.046(3) 0.073(5) 0.037(3) 0.002(3) 0.007(3) -0.006(3)
O1 0.096(4) 0.082(5) 0.048(3) -0.007(3) -0.006(3) -0.028(4)
C2 0.095(6) 0.061(6) 0.055(5) 0.003(4) 0.005(4) 0.027(5)
O2 0.195(9) 0.080(6) 0.087(5) 0.012(5) 0.007(5) 0.059(6)
C3 0.036(3) 0.182(11) 0.037(3) -0.003(5) 0.005(3) 0.011(5)
O3 0.052(4) 0.327(13) 0.068(4) 0.026(7) 0.029(3) -0.002(6)
C4 0.038(3) 0.057(4) 0.037(3) 0.004(3) 0.009(2) 0.005(3)
C5 0.042(3) 0.085(7) 0.032(3) 0.002(3) 0.004(3) -0.008(4)
C6 0.048(4) 0.084(6) 0.045(4) -0.018(4) 0.005(3) -0.007(4)
C7 0.049(4) 0.057(5) 0.059(4) -0.019(4) 0.010(3) -0.014(3)
C8 0.036(3) 0.048(4) 0.038(3) 0.003(3) 0.010(3) 0.004(2)
C9 0.034(3) 0.051(4) 0.048(3) 0.003(3) 0.017(3) -0.002(3)
O91 0.064(3) 0.054(3) 0.055(3) 0.005(2) 0.025(3) 0.000(2)
O92 0.075(3) 0.040(3) 0.054(3) 0.004(2) 0.026(3) 0.008(2)

loop_
_atom_site_label
_atom_site_type_symbol
_atom_site_fract_x
_atom_site_fract_y
_atom_site_fract_z
_atom_site_U_iso_or_equiv
_atom_site_thermal_displace_type
_atom_site_occupancy
_atom_site_calc_flag
W W 0.08999(3) 0.08596(3) 0.24997(2) 0.04337(11) Uani 1 d
C1 C -0.0412(9) -0.0237(8) 0.1337(5) 0.052(2) Uani 1 d
O1 O -0.1209(10) -0.0843(6) 0.0663(5) 0.079(2) Uani 1 d
C2 C -0.0071(14) 0.2047(9) 0.1349(7) 0.072(2) Uani 1 d
O2 O -0.0625(14) 0.2716(8) 0.0666(7) 0.124(3) Uani 1 d
C3 C -0.1128(10) 0.0396(12) 0.3108(6) 0.086(3) Uani 1 d
O3 O -0.2264(9) 0.0066(13) 0.3504(6) 0.147(4) Uani 1 d
C4 C 0.3319(8) -0.0462(7) 0.3046(5) 0.0437(14) Uani 1 d
H4 H 0.3471(125) -0.1450(103) 0.2977(76) 0.094(15) Uiso 1 d
C5 C 0.3052(10) 0.0120(9) 0.4000(5) 0.054(2) Uani 1 d
H5 H 0.2570(135) -0.0231(114) 0.4280(82) 0.094(15) Uiso 1 d
C6 C 0.3336(10) 0.1395(9) 0.3926(6) 0.060(2) Uani 1 d
H6 H 0.3121(124) 0.1969(93) 0.4552(79) 0.094(15) Uiso 1 d
C7 C 0.3818(9) 0.1632(8) 0.2927(6) 0.055(2) Uani 1 d
H7 H 0.3961(106) 0.2524(103) 0.2416(68) 0.094(15) Uiso 1 d
C8 C 0.3814(7) 0.0478(7) 0.2389(5) 0.0408(14) Uani 1 d
C9 C 0.4347(8) 0.0284(7) 0.1358(5) 0.0431(14) Uani 1 d
O91 O 0.4912(7) 0.1212(5) 0.0915(4) 0.0556(13) Uani 1 d
H91 H 0.5418(140) 0.0951(73) 0.0127(95) 0.094(15) Uiso 1 d
O92 O 0.4254(8) -0.0783(4) 0.0969(4) 0.0547(12) Uani 1 d

loop_
_atom_type_symbol
_atom_type_description
_atom_type_scat_dispersion_real
_atom_type_scat_dispersion_imag
_atom_type_scat_source
W W -0.8490 6.8722 'International Tables Vol C Tables 4.2.6.8 and 6.1.1.4'
O O 0.0106 0.0060 'International Tables Vol C Tables 4.2.6.8 and 6.1.1.4'
C C 0.0033 0.0016 'International Tables Vol C Tables 4.2.6.8 and 6.1.1.4'
H H 0.0000 0.0000 'International Tables Vol C Tables 4.2.6.8 and 6.1.1.4'

loop_
_geom_angle_atom_site_label_1
_geom_angle_atom_site_label_2
_geom_angle_atom_site_label_3
_geom_angle
_geom_angle_publ_flag
C3 W C2 105.1(4) y
C3 W C1 79.7(3) y
C2 W C1 78.6(4) y
C3 W C8 147.8(4) ?
C2 W C8 106.5(3) ?
C1 W C8 100.5(3) ?
C3 W C4 112.0(4) ?
C2 W C4 140.5(3) ?
C1 W C4 94.8(3) ?
C8 W C4 35.8(2) ?
C3 W C7 143.9(3) ?
C2 W C7 96.8(4) ?
C1 W C7 133.4(2) ?
C8 W C7 35.9(3) ?
C4 W C7 59.8(3) ?
C3 W C5 93.9(3) ?
C2 W C5 154.3(4) ?
C1 W C5 122.5(3) ?
C8 W C5 58.4(2) ?
C4 W C5 35.2(2) ?
C7 W C5 58.5(3) ?
C3 W C6 109.0(3) ?
C2 W C6 120.4(4) ?
C1 W C6 153.9(3) ?
C8 W C6 58.7(2) ?
C4 W C6 59.0(3) ?
C7 W C6 35.1(3) ?
C5 W C6 34.8(3) ?
O1 C1 W 177.9(8) ?
O2 C2 W 178.4(8) ?
O3 C3 W 175.8(10) ?
C5 C4 C8 106.4(6) ?
C5 C4 W 73.6(4) ?
C8 C4 W 71.3(4) ?
C5 C4 H4 123.3(49) ?
C8 C4 H4 128.2(48) ?
W C4 H4 132.9(51) ?
C6 C5 C4 109.3(6) ?
C6 C5 W 72.6(5) ?
C4 C5 W 71.1(4) ?
C6 C5 H5 134.0(99) ?
C4 C5 H5 112.8(96) ?
W C5 H5 104.3(94) ?
C5 C6 C7 108.2(7) ?
C5 C6 W 72.6(4) ?
C7 C6 W 71.5(4) ?
C5 C6 H6 118.9(54) ?
C7 C6 H6 132.8(55) ?
W C6 H6 119.5(53) ?
C6 C7 C8 106.9(7) ?
C6 C7 W 73.4(4) ?
C8 C7 W 70.9(3) ?
C6 C7 H7 135.2(43) ?
C8 C7 H7 116.8(44) ?
W C7 H7 111.7(41) ?
C4 C8 C7 109.1(6) ?
C4 C8 C9 125.3(6) ?
C7 C8 C9 125.4(6) ?
C4 C8 W 72.9(3) ?
C7 C8 W 73.2(4) ?
C9 C8 W 123.1(4) ?
O92 C9 O91 123.7(6) ?
O92 C9 C8 118.6(6) ?
O91 C9 C8 117.7(6) ?
C9 O91 H91 112.7(40) ?

loop_
_geom_bond_atom_site_label_1
_geom_bond_atom_site_label_2
_geom_bond_distance
_geom_bond_publ_flag
W C3 1.946(8) y
W C2 1.963(9) y
W C1 1.982(8) y
W C8 2.302(5) ?
W C4 2.324(7) ?
W C7 2.332(7) ?
W C5 2.356(8) ?
W C6 2.357(8) ?
C1 O1 1.141(9) y
C2 O2 1.137(11) y
C3 O3 1.153(10) y
C4 C5 1.417(9) y
C4 C8 1.422(9) y
C4 H4 1.09(11) ?
C5 C6 1.411(14) y
C5 H5 0.68(10) ?
C6 C7 1.416(10) y
C6 H6 1.05(9) ?
C7 C8 1.428(10) y
C7 H7 1.19(10) ?
C8 C9 1.466(8) y
C9 O92 1.257(8) y
C9 O91 1.277(8) y
O91 H91 1.18(11) y
